data_7023291
loop_
_publ_author_name
'Liu, Pei-Hsin'
'Chuang, Fu-Jung'
'Tu, Cheng-Yi'
'Hu, Ching-Han'
'Lin, Tzu-Wei'
'Wang, Yu-Tang'
'Lin, Chia-Her'
'Datta, Amitabha'
'Huang, Jui-Hsien'

_publ_section_title
;
 Aluminum complexes incorporating symmetrical and asymmetrical tridentate
 pincer type pyrrolyl ligands: synthesis, characterization and reactivity
 study.
;
_journal_issue 37
_journal_name_full 'Dalton transactions (Cambridge, England : 2003)'
_journal_page_first 13754
_journal_page_last 13764
_journal_paper_doi 10.1039/c3dt51133b
_journal_volume 42
_journal_year 2013
_chemical_formula_moiety 'C21 H34 Al N3 O'
_chemical_formula_sum 'C21 H34 Al N3 O'
_chemical_formula_weight 371.49
_chemical_name_systematic
; 
 ? 
;
_space_group_IT_number 2
_symmetry_cell_setting triclinic
_symmetry_space_group_name_Hall '-P 1'
_symmetry_space_group_name_H-M 'P -1'
_atom_sites_solution_hydrogens geom
_atom_sites_solution_primary direct
_atom_sites_solution_secondary difmap
_audit_creation_method SHELXL-97
_cell_angle_alpha 65.054(12)
_cell_angle_beta 86.170(15)
_cell_angle_gamma 75.424(15)
_cell_formula_units_Z 2
_cell_length_a 8.525(2)
_cell_length_b 11.534(2)
_cell_length_c 12.736(3)
_cell_measurement_temperature 150(2)
_cell_measurement_theta_max 28.85
_cell_measurement_theta_min 1.76
_cell_volume 1097.8(4)
_computing_cell_refinement 'SAINT V7.68A (Bruker AXS, 2009)'
_computing_data_collection 'APEX2 (Bruker AXS, 2010)'
_computing_data_reduction 'SAINT V7.68A (Bruker AXS, 2009)'
_computing_molecular_graphics 'SHELXTL (Sheldrick, 2008)'
_computing_publication_material 'SHELXTL (Sheldrick, 2008)'
_computing_structure_refinement 'SHELXL-97 (Sheldrick, 2008)'
_computing_structure_solution 'SHELXS-97 (Sheldrick, 2008)'
_diffrn_ambient_temperature 150(2)
_diffrn_detector_area_resol_mean 8.3333
_diffrn_measured_fraction_theta_full 0.985
_diffrn_measured_fraction_theta_max 0.985
_diffrn_measurement_device_type 'Bruker APEX-II CCD'
_diffrn_measurement_method '\f and \w scans'
_diffrn_radiation_monochromator graphite
_diffrn_radiation_source 'fine-focus sealed tube'
_diffrn_radiation_type MoK\a
_diffrn_radiation_wavelength 0.71073
_diffrn_reflns_av_R_equivalents 0.0571
_diffrn_reflns_av_sigmaI/netI 0.0650
_diffrn_reflns_limit_h_max 11
_diffrn_reflns_limit_h_min -10
_diffrn_reflns_limit_k_max 15
_diffrn_reflns_limit_k_min -15
_diffrn_reflns_limit_l_max 17
_diffrn_reflns_limit_l_min -17
_diffrn_reflns_number 17542
_diffrn_reflns_theta_full 28.85
_diffrn_reflns_theta_max 28.85
_diffrn_reflns_theta_min 2.01
_exptl_absorpt_coefficient_mu 0.106
_exptl_absorpt_correction_T_max 0.984
_exptl_absorpt_correction_T_min 0.975
_exptl_absorpt_correction_type multi-scan
_exptl_absorpt_process_details 'SADABS V2008/1 (Bruker AXS, 2008)'
_exptl_crystal_colour colourless
_exptl_crystal_density_diffrn 1.124
_exptl_crystal_density_method 'not measured'
_exptl_crystal_description tabular
_exptl_crystal_F_000 404
_exptl_crystal_size_max 0.35
_exptl_crystal_size_mid 0.20
_exptl_crystal_size_min 0.15
_refine_diff_density_max 0.258
_refine_diff_density_min -0.288
_refine_diff_density_rms 0.050
_refine_ls_extinction_method none
_refine_ls_goodness_of_fit_ref 1.015
_refine_ls_hydrogen_treatment constr
_refine_ls_matrix_type full
_refine_ls_number_parameters 243
_refine_ls_number_reflns 5679
_refine_ls_number_restraints 0
_refine_ls_restrained_S_all 1.015
_refine_ls_R_factor_all 0.0955
_refine_ls_R_factor_gt 0.0538
_refine_ls_shift/su_max 0.001
_refine_ls_shift/su_mean 0.000
_refine_ls_structure_factor_coef Fsqd
_refine_ls_weighting_details 'calc w=1/[\s^2^(Fo^2^)+(0.0805P)^2^+0.0000P] where P=(Fo^2^+2Fc^2^)/3'
_refine_ls_weighting_scheme calc
_refine_ls_wR_factor_gt 0.1418
_refine_ls_wR_factor_ref 0.1629
_reflns_number_gt 3351
_reflns_number_total 5679
_reflns_threshold_expression >2sigma(I)
_cod_data_source_file c3dt51133b.txt
_cod_data_source_block pei366_0m
_cod_original_cell_volume 1097.9(4)
_cod_database_code 7023291

loop_
_symmetry_equiv_pos_as_xyz
'x, y, z'
'-x, -y, -z'

loop_
_atom_site_label
_atom_site_type_symbol
_atom_site_fract_x
_atom_site_fract_y
_atom_site_fract_z
_atom_site_U_iso_or_equiv
_atom_site_adp_type
_atom_site_occupancy
_atom_site_symmetry_multiplicity
_atom_site_calc_flag
_atom_site_refinement_flags
Al1 Al 0.75048(7) 0.58907(6) 0.19001(5) 0.04559(19) Uani 1 1 d .
N1 N 0.84871(16) 0.66961(14) 0.05417(12) 0.0379(3) Uani 1 1 d .
N2 N 0.99929(17) 0.45499(14) 0.22578(12) 0.0405(3) Uani 1 1 d .
H2 H 0.9774 0.3842 0.2096 0.049 Uiso 1 1 d .
N3 N 0.53120(17) 0.74537(15) 0.05134(13) 0.0442(4) Uani 1 1 d .
O1 O 0.74042(17) 0.66466(14) 0.28229(12) 0.0554(4) Uani 1 1 d .
C6 C 1.0089(2) 0.63140(18) 0.03463(15) 0.0395(4) Uani 1 1 d .
C9 C 0.7814(2) 0.78556(18) -0.03853(15) 0.0425(4) Uani 1 1 d .
C5 C 1.1066(2) 0.5121(2) 0.13062(15) 0.0463(5) Uani 1 1 d .
H5A H 1.1603 0.4457 0.1012 0.056 Uiso 1 1 calc R
H5B H 1.1917 0.5362 0.1606 0.056 Uiso 1 1 calc R
C14 C 0.6945(2) 0.77802(19) 0.29569(15) 0.0445(4) Uani 1 1 d .
C7 C 1.0425(2) 0.7211(2) -0.07124(16) 0.0490(5) Uani 1 1 d .
H7 H 1.1443 0.7178 -0.1065 0.059 Uiso 1 1 calc R
C10 C 0.6113(2) 0.85000(18) -0.02325(16) 0.0470(4) Uani 1 1 d .
H10A H 0.6117 0.9105 0.0133 0.056 Uiso 1 1 calc R
H10B H 0.5520 0.9018 -0.0995 0.056 Uiso 1 1 calc R
C15 C 0.7889(2) 0.8702(2) 0.25438(16) 0.0506(5) Uani 1 1 d .
C8 C 0.8969(2) 0.81897(19) -0.11749(16) 0.0496(5) Uani 1 1 d .
H8 H 0.8821 0.8939 -0.1899 0.060 Uiso 1 1 calc R
C13 C 0.6324(2) 0.45151(19) 0.23619(18) 0.0536(5) Uani 1 1 d .
H13A H 0.5186 0.4879 0.2467 0.080 Uiso 1 1 calc R
H13B H 0.6809 0.3785 0.3092 0.080 Uiso 1 1 calc R
H13C H 0.6384 0.4191 0.1758 0.080 Uiso 1 1 calc R
C19 C 0.5558(2) 0.7991(2) 0.35658(16) 0.0551(5) Uani 1 1 d .
C1 C 1.0876(2) 0.3819(2) 0.34435(16) 0.0515(5) Uani 1 1 d .
C11 C 0.4899(2) 0.6815(2) -0.01783(18) 0.0549(5) Uani 1 1 d .
H11A H 0.4186 0.7477 -0.0844 0.082 Uiso 1 1 calc R
H11B H 0.4341 0.6134 0.0302 0.082 Uiso 1 1 calc R
H11C H 0.5893 0.6409 -0.0454 0.082 Uiso 1 1 calc R
C16 C 0.7401(3) 0.9831(2) 0.27473(19) 0.0655(6) Uani 1 1 d .
H16 H 0.8038 1.0460 0.2476 0.079 Uiso 1 1 calc R
C12 C 0.3813(2) 0.8025(2) 0.09488(19) 0.0606(6) Uani 1 1 d .
H12A H 0.3050 0.8637 0.0295 0.091 Uiso 1 1 calc R
H12B H 0.4067 0.8501 0.1370 0.091 Uiso 1 1 calc R
H12C H 0.3322 0.7317 0.1471 0.091 Uiso 1 1 calc R
C4 C 1.1331(3) 0.4776(2) 0.38094(19) 0.0657(6) Uani 1 1 d .
H4A H 1.0363 0.5470 0.3766 0.099 Uiso 1 1 calc R
H4B H 1.2139 0.5173 0.3293 0.099 Uiso 1 1 calc R
H4C H 1.1787 0.4309 0.4608 0.099 Uiso 1 1 calc R
C2 C 1.2388(3) 0.2781(2) 0.3421(2) 0.0722(7) Uani 1 1 d .
H2A H 1.2863 0.2242 0.4210 0.108 Uiso 1 1 calc R
H2B H 1.3183 0.3222 0.2927 0.108 Uiso 1 1 calc R
H2C H 1.2088 0.2215 0.3113 0.108 Uiso 1 1 calc R
C18 C 0.5121(3) 0.9154(3) 0.37245(19) 0.0731(7) Uani 1 1 d .
H18 H 0.4165 0.9320 0.4120 0.088 Uiso 1 1 calc R
C21 C 0.9401(3) 0.8500(3) 0.1901(2) 0.0714(7) Uani 1 1 d .
H21A H 0.9115 0.8515 0.1163 0.107 Uiso 1 1 calc R
H21B H 1.0135 0.7646 0.2369 0.107 Uiso 1 1 calc R
H21C H 0.9941 0.9207 0.1753 0.107 Uiso 1 1 calc R
C17 C 0.6038(4) 1.0063(3) 0.3323(2) 0.0768(8) Uani 1 1 d .
H17 H 0.5727 1.0846 0.3445 0.092 Uiso 1 1 calc R
C3 C 0.9687(3) 0.3152(3) 0.42950(19) 0.0785(7) Uani 1 1 d .
H3A H 0.8707 0.3821 0.4283 0.118 Uiso 1 1 calc R
H3B H 1.0196 0.2690 0.5078 0.118 Uiso 1 1 calc R
H3C H 0.9394 0.2516 0.4069 0.118 Uiso 1 1 calc R
C20 C 0.4589(3) 0.6978(3) 0.4050(2) 0.0818(8) Uani 1 1 d .
H20A H 0.5167 0.6233 0.4739 0.123 Uiso 1 1 calc R
H20B H 0.4437 0.6668 0.3466 0.123 Uiso 1 1 calc R
H20C H 0.3529 0.7371 0.4263 0.123 Uiso 1 1 calc R

loop_
_atom_site_aniso_label
_atom_site_aniso_U_11
_atom_site_aniso_U_22
_atom_site_aniso_U_33
_atom_site_aniso_U_23
_atom_site_aniso_U_13
_atom_site_aniso_U_12
Al1 0.0449(3) 0.0543(4) 0.0507(3) -0.0312(3) 0.0172(2) -0.0220(3)
N1 0.0291(7) 0.0433(8) 0.0434(8) -0.0209(6) 0.0034(6) -0.0085(6)
N2 0.0346(7) 0.0485(9) 0.0409(7) -0.0221(7) 0.0016(6) -0.0086(6)
N3 0.0331(8) 0.0486(9) 0.0545(9) -0.0257(7) 0.0032(7) -0.0090(7)
O1 0.0626(9) 0.0605(9) 0.0595(8) -0.0382(7) 0.0180(7) -0.0232(7)
C6 0.0307(8) 0.0521(11) 0.0439(9) -0.0266(8) 0.0059(7) -0.0136(8)
C9 0.0401(10) 0.0435(10) 0.0464(9) -0.0195(8) -0.0004(8) -0.0129(8)
C5 0.0297(9) 0.0651(12) 0.0452(10) -0.0269(9) 0.0045(7) -0.0075(8)
C14 0.0466(10) 0.0525(11) 0.0382(9) -0.0246(8) 0.0007(7) -0.0084(9)
C7 0.0394(10) 0.0636(12) 0.0511(11) -0.0268(9) 0.0120(8) -0.0222(9)
C10 0.0415(10) 0.0429(10) 0.0528(10) -0.0181(8) -0.0033(8) -0.0058(8)
C15 0.0518(11) 0.0529(12) 0.0509(11) -0.0264(9) -0.0053(9) -0.0091(9)
C8 0.0535(11) 0.0490(11) 0.0469(10) -0.0148(9) 0.0033(9) -0.0234(9)
C13 0.0461(11) 0.0553(12) 0.0619(12) -0.0246(10) 0.0079(9) -0.0182(9)
C19 0.0492(11) 0.0714(14) 0.0413(10) -0.0262(10) 0.0031(8) -0.0048(10)
C1 0.0498(11) 0.0603(12) 0.0414(10) -0.0203(9) -0.0050(8) -0.0085(9)
C11 0.0416(10) 0.0625(13) 0.0684(13) -0.0333(11) -0.0035(9) -0.0139(9)
C16 0.0841(17) 0.0493(12) 0.0629(13) -0.0255(11) -0.0140(12) -0.0084(11)
C12 0.0416(11) 0.0640(13) 0.0744(14) -0.0337(11) 0.0101(10) -0.0037(10)
C4 0.0611(14) 0.0900(17) 0.0566(12) -0.0433(12) -0.0060(10) -0.0119(12)
C2 0.0636(14) 0.0721(15) 0.0680(14) -0.0296(12) -0.0218(11) 0.0117(12)
C18 0.0638(15) 0.0876(18) 0.0540(12) -0.0371(12) 0.0005(11) 0.0185(13)
C21 0.0628(14) 0.0797(16) 0.0863(16) -0.0413(14) 0.0187(12) -0.0348(13)
C17 0.098(2) 0.0568(15) 0.0705(15) -0.0368(12) -0.0133(14) 0.0115(14)
C3 0.0793(17) 0.0916(18) 0.0494(12) -0.0087(12) -0.0011(11) -0.0318(14)
C20 0.0674(16) 0.115(2) 0.0638(14) -0.0377(15) 0.0244(12) -0.0288(15)

loop_
_atom_type_symbol
_atom_type_description
_atom_type_scat_dispersion_real
_atom_type_scat_dispersion_imag
_atom_type_scat_source
C C 0.0033 0.0016 'International Tables Vol C Tables 4.2.6.8 and 6.1.1.4'
H H 0.0000 0.0000 'International Tables Vol C Tables 4.2.6.8 and 6.1.1.4'
N N 0.0061 0.0033 'International Tables Vol C Tables 4.2.6.8 and 6.1.1.4'
O O 0.0106 0.0060 'International Tables Vol C Tables 4.2.6.8 and 6.1.1.4'
Al Al 0.0645 0.0514 'International Tables Vol C Tables 4.2.6.8 and 6.1.1.4'

loop_
_geom_angle_atom_site_label_1
_geom_angle_atom_site_label_2
_geom_angle_atom_site_label_3
_geom_angle
O1 Al1 N1 112.84(7)
O1 Al1 C13 115.46(8)
N1 Al1 C13 131.09(8)
O1 Al1 N2 104.03(7)
N1 Al1 N2 78.67(6)
C13 Al1 N2 96.65(8)
O1 Al1 N3 99.42(7)
N1 Al1 N3 74.26(6)
C13 Al1 N3 90.64(7)
N2 Al1 N3 149.42(6)
C6 N1 C9 107.85(14)
C6 N1 Al1 124.98(12)
C9 N1 Al1 126.75(12)
C5 N2 C1 112.97(14)
C5 N2 Al1 110.02(10)
C1 N2 Al1 124.73(11)
C11 N3 C12 108.86(15)
C11 N3 C10 108.70(15)
C12 N3 C10 110.31(15)
C11 N3 Al1 107.98(11)
C12 N3 Al1 118.71(12)
C10 N3 Al1 101.80(10)
C14 O1 Al1 146.78(13)
N1 C6 C7 108.92(16)
N1 C6 C5 115.88(15)
C7 C6 C5 135.09(16)
C8 C9 N1 109.20(16)
C8 C9 C10 135.99(17)
N1 C9 C10 114.38(16)
N2 C5 C6 109.87(14)
O1 C14 C19 119.01(19)
O1 C14 C15 120.43(17)
C19 C14 C15 120.48(19)
C6 C7 C8 106.95(16)
N3 C10 C9 108.16(14)
C16 C15 C14 118.2(2)
C16 C15 C21 119.7(2)
C14 C15 C21 122.02(18)
C9 C8 C7 107.07(16)
C18 C19 C14 118.4(2)
C18 C19 C20 121.2(2)
C14 C19 C20 120.4(2)
C4 C1 N2 110.24(17)
C4 C1 C3 108.88(19)
N2 C1 C3 106.73(16)
C4 C1 C2 110.37(18)
N2 C1 C2 110.44(16)
C3 C1 C2 110.11(19)
C17 C16 C15 122.1(2)
C17 C18 C19 121.5(2)
C16 C17 C18 119.3(2)

loop_
_geom_bond_atom_site_label_1
_geom_bond_atom_site_label_2
_geom_bond_distance
Al1 O1 1.7211(14)
Al1 N1 1.8438(15)
Al1 C13 1.953(2)
Al1 N2 2.2321(16)
Al1 N3 2.4337(17)
N1 C6 1.366(2)
N1 C9 1.373(2)
N2 C5 1.490(2)
N2 C1 1.522(2)
N3 C11 1.470(2)
N3 C12 1.471(2)
N3 C10 1.479(2)
O1 C14 1.347(2)
C6 C7 1.375(3)
C6 C5 1.491(3)
C9 C8 1.364(3)
C9 C10 1.495(2)
C14 C19 1.397(3)
C14 C15 1.399(3)
C7 C8 1.412(3)
C15 C16 1.390(3)
C15 C21 1.501(3)
C19 C18 1.395(3)
C19 C20 1.496(3)
C1 C4 1.504(3)
C1 C3 1.529(3)
C1 C2 1.530(3)
C16 C17 1.362(4)
C18 C17 1.371(4)
